data_7704663
loop_
_publ_author_name
'Orts-Arroyo, Marta'
'Castro, Isabel'
'Lloret, Francesc'
'Mart\'inez-Lillo, Jos\'e'

_publ_section_title
;
 Field-induced slow relaxation of magnetisation in two one-dimensional
 homometallic dysprosium(iii) complexes based on alpha- and beta-amino
 acids.
;
_journal_issue 26
_journal_name_full 'Dalton transactions (Cambridge, England : 2003)'
_journal_page_first 9155
_journal_page_last 9163
_journal_paper_doi 10.1039/d0dt01126f
_journal_volume 49
_journal_year 2020
_chemical_formula_moiety 2(C9H25N3O8Dy),6(ClO4),H2O
_chemical_formula_sum 'C18 H52 Cl6 Dy2 N6 O41'
_chemical_formula_weight 1546.35
_space_group_crystal_system triclinic
_space_group_IT_number 2
_space_group_name_Hall '-P 1'
_space_group_name_H-M_alt 'P -1'
_atom_sites_solution_hydrogens mixed
_audit_creation_method SHELXL-2017/1
_audit_update_record
;
2020-05-15 deposited with the CCDC.	2020-06-10 downloaded from the CCDC.
;
_cell_angle_alpha 76.278(3)
_cell_angle_beta 81.270(3)
_cell_angle_gamma 82.225(3)
_cell_formula_units_Z 2
_cell_length_a 9.1227(8)
_cell_length_b 12.7414(12)
_cell_length_c 21.5663(17)
_cell_measurement_reflns_used 118190
_cell_measurement_temperature 120(2)
_cell_measurement_theta_max 29.59
_cell_measurement_theta_min 2.27
_cell_volume 2394.1(4)
_computing_cell_refinement 'Bruker APEX'
_computing_data_collection 'Bruker APEX'
_computing_data_reduction 'Bruker SAINT'
_computing_molecular_graphics 'Bruker SHELXTL'
_computing_publication_material DIAMOND
_computing_structure_refinement 'SHELXL-2017/1 (Sheldrick, 2017)'
_computing_structure_solution 'SHELXT 2014/5 (Sheldrick, 2014)'
_diffrn_ambient_temperature 120(2)
_diffrn_detector_area_resol_mean 'PHOTON II'
_diffrn_measured_fraction_theta_full 0.999
_diffrn_measured_fraction_theta_max 0.997
_diffrn_measurement_device_type 'D8 VENTURE'
_diffrn_radiation_type MoK\a
_diffrn_radiation_wavelength 0.71073
_diffrn_reflns_av_R_equivalents 0.0467
_diffrn_reflns_av_unetI/netI 0.0240
_diffrn_reflns_Laue_measured_fraction_full 0.999
_diffrn_reflns_Laue_measured_fraction_max 0.997
_diffrn_reflns_limit_h_max 12
_diffrn_reflns_limit_h_min -12
_diffrn_reflns_limit_k_max 17
_diffrn_reflns_limit_k_min -17
_diffrn_reflns_limit_l_max 29
_diffrn_reflns_limit_l_min -29
_diffrn_reflns_number 118190
_diffrn_reflns_point_group_measured_fraction_full 0.999
_diffrn_reflns_point_group_measured_fraction_max 0.997
_diffrn_reflns_theta_full 25.242
_diffrn_reflns_theta_max 29.592
_diffrn_reflns_theta_min 2.267
_exptl_absorpt_coefficient_mu 3.555
_exptl_absorpt_correction_T_max 0.746
_exptl_absorpt_correction_T_min 0.642
_exptl_absorpt_correction_type multi-scan
_exptl_absorpt_process_details sadabs
_exptl_crystal_colour colourless
_exptl_crystal_density_diffrn 2.145
_exptl_crystal_description parallelepiped
_exptl_crystal_F_000 1528
_exptl_crystal_preparation 'Magnetic properties'
_exptl_crystal_size_max 0.233
_exptl_crystal_size_mid 0.135
_exptl_crystal_size_min 0.054
_exptl_transmission_factor_max 0.84
_exptl_transmission_factor_min 0.59
_refine_diff_density_max 1.189
_refine_diff_density_min -1.117
_refine_diff_density_rms 0.116
_refine_ls_extinction_method none
_refine_ls_goodness_of_fit_ref 0.982
_refine_ls_hydrogen_treatment mixed
_refine_ls_matrix_type full
_refine_ls_number_parameters 694
_refine_ls_number_reflns 13415
_refine_ls_number_restraints 15
_refine_ls_restrained_S_all 0.983
_refine_ls_R_factor_all 0.0320
_refine_ls_R_factor_gt 0.0230
_refine_ls_shift/su_max 0.006
_refine_ls_shift/su_mean 0.000
_refine_ls_structure_factor_coef Fsqd
_refine_ls_weighting_details 'w=1/[\s^2^(Fo^2^)+(0.0229P)^2^+5.0958P] where P=(Fo^2^+2Fc^2^)/3'
_refine_ls_weighting_scheme calc
_refine_ls_wR_factor_gt 0.0507
_refine_ls_wR_factor_ref 0.0554
_reflns_Friedel_coverage 0.000
_reflns_number_gt 11474
_reflns_number_total 13415
_reflns_threshold_expression 'I > 2\s(I)'
_cod_data_source_file d0dt01126f1.cif
_cod_data_source_block compound_2
_cod_depositor_comments 'Adding full bibliography for 7704662--7704663.cif.'
_cod_original_formula_sum 'C18 H52 N6 O41 Cl6 Dy2'
_cod_database_code 7704663
_shelx_shelxl_version_number 2017/1
_shelx_space_group_comment
;
The symmetry employed for this shelxl refinement is uniquely defined
by the following loop, which should always be used as a source of
symmetry information in preference to the above space-group names.
They are only intended as comments.
;
_exptl_absorpt_special_details
'SADABS (version 2.03) was used for absorption correction. R(int) was 0.1414 before and 0.0559 after correction. The ratio of minimum to maximum apparent transmission was 0.8611'

loop_
_space_group_symop_operation_xyz
'x, y, z'
'-x, -y, -z'

loop_
_atom_site_label
_atom_site_type_symbol
_atom_site_fract_x
_atom_site_fract_y
_atom_site_fract_z
_atom_site_U_iso_or_equiv
_atom_site_adp_type
_atom_site_occupancy
_atom_site_site_symmetry_order
_atom_site_calc_flag
_atom_site_refinement_flags_posn
_atom_site_refinement_flags_adp
_atom_site_refinement_flags_occupancy
_atom_site_disorder_assembly
_atom_site_disorder_group
Dy1 Dy 0.77826(2) 0.50666(2) 1.00830(2) 0.00799(3) Uani 1 1 d . . . . .
Dy2 Dy 1.27936(2) 1.01290(2) 0.50381(2) 0.00875(3) Uani 1 1 d . . . . .
Cl1 Cl -0.43170(7) 0.93377(5) 0.91072(3) 0.01552(11) Uani 1 1 d . . . . .
Cl2 Cl 0.03232(7) 0.15199(5) 0.83698(3) 0.01656(12) Uani 1 1 d . . . . .
Cl3 Cl 0.08897(7) 0.80617(5) 0.76222(3) 0.01802(12) Uani 1 1 d . . . . .
Cl4 Cl 0.62145(7) 0.58033(5) 0.75198(3) 0.01474(11) Uani 1 1 d . . . . .
Cl5 Cl 0.53295(8) 0.69166(6) 0.32848(3) 0.02306(13) Uani 1 1 d . . . . .
Cl6 Cl 1.08692(7) 0.58988(5) 0.57202(3) 0.01434(11) Uani 1 1 d . . . . .
C1 C 0.5719(3) 0.37901(19) 0.93406(11) 0.0104(4) Uani 1 1 d . . . . .
C2 C 0.6104(3) 0.3016(2) 0.88906(12) 0.0145(5) Uani 1 1 d . . . . .
H2A H 0.665821 0.234586 0.911419 0.017 Uiso 1 1 calc R U . . .
H2B H 0.677573 0.335458 0.851224 0.017 Uiso 1 1 calc R U . . .
C3 C 0.4769(3) 0.2707(2) 0.86566(12) 0.0160(5) Uani 1 1 d . . . . .
H3A H 0.416985 0.337526 0.845689 0.019 Uiso 1 1 calc R U . . .
H3B H 0.512156 0.228193 0.832359 0.019 Uiso 1 1 calc R U . . .
C4 C 1.0701(3) 0.49559(18) 0.88208(11) 0.0102(4) Uani 1 1 d . . . . .
C5 C 0.9987(3) 0.4865(2) 0.82550(11) 0.0146(5) Uani 1 1 d . . . . .
H5A H 0.946717 0.558226 0.807553 0.018 Uiso 1 1 calc R U . . .
H5B H 0.922417 0.434679 0.840807 0.018 Uiso 1 1 calc R U . . .
C6 C 1.1060(3) 0.4495(2) 0.77215(12) 0.0156(5) Uani 1 1 d . . . . .
H6A H 1.156339 0.376796 0.789258 0.019 Uiso 1 1 calc R U . . .
H6B H 1.049568 0.443346 0.737636 0.019 Uiso 1 1 calc R U . . .
C7 C 1.0268(3) 0.27690(19) 1.01641(11) 0.0101(4) Uani 1 1 d . . . . .
C8 C 1.0321(3) 0.15364(19) 1.02950(12) 0.0133(5) Uani 1 1 d . . . . .
H8A H 1.092477 0.128057 0.992718 0.016 Uiso 1 1 calc R U . . .
H8B H 1.082848 0.121562 1.068156 0.016 Uiso 1 1 calc R U . . .
C9 C 0.8802(3) 0.1131(2) 1.03985(12) 0.0144(5) Uani 1 1 d . . . . .
H9A H 0.826836 0.146822 1.002158 0.017 Uiso 1 1 calc R U . . .
H9B H 0.891740 0.033380 1.044137 0.017 Uiso 1 1 calc R U . . .
C10 C 1.0676(3) 0.87452(19) 0.43912(11) 0.0107(4) Uani 1 1 d . . . . .
C11 C 1.1012(3) 0.7881(2) 0.39966(12) 0.0171(5) Uani 1 1 d . . . . .
H11A H 1.174976 0.813405 0.362175 0.020 Uiso 1 1 calc R U . . .
H11B H 1.148240 0.721386 0.426210 0.020 Uiso 1 1 calc R U . . .
C12 C 0.9679(3) 0.7591(2) 0.37533(13) 0.0193(5) Uani 1 1 d . . . . .
H12A H 1.000351 0.698773 0.353051 0.023 Uiso 1 1 calc R U . . .
H12B H 0.893451 0.733488 0.412458 0.023 Uiso 1 1 calc R U . . .
C13 C 1.5336(3) 0.9957(2) 0.37054(11) 0.0121(4) Uani 1 1 d . . . . .
C14 C 1.5401(3) 1.0035(2) 0.29895(12) 0.0163(5) Uani 1 1 d . . . . .
H14A H 1.492751 0.942427 0.292033 0.020 Uiso 1 1 calc R U . . .
H14B H 1.645629 0.997211 0.279577 0.020 Uiso 1 1 calc R U . . .
C15 C 1.4611(3) 1.1105(2) 0.26578(12) 0.0176(5) Uani 1 1 d . . . . .
H15A H 1.500974 1.171492 0.276633 0.021 Uiso 1 1 calc R U . . .
H15B H 1.481219 1.118205 0.218579 0.021 Uiso 1 1 calc R U . . .
C16 C 1.5609(3) 0.79667(19) 0.52356(11) 0.0105(4) Uani 1 1 d . . . . .
C17 C 1.4788(3) 0.69716(19) 0.54214(12) 0.0128(4) Uani 1 1 d . . . . .
H17A H 1.395645 0.708558 0.515837 0.015 Uiso 1 1 calc R U . . .
H17B H 1.434882 0.688284 0.587734 0.015 Uiso 1 1 calc R U . . .
C18 C 1.5741(3) 0.5931(2) 0.53384(12) 0.0155(5) Uani 1 1 d . . . . .
H18A H 1.510489 0.532665 0.544609 0.019 Uiso 1 1 calc R U . . .
H18B H 1.617947 0.601044 0.488281 0.019 Uiso 1 1 calc R U . . .
O1W O 0.61810(19) 0.37309(15) 1.08406(8) 0.0134(3) Uani 1 1 d D . . . .
H1WA H 0.601(3) 0.389(3) 1.1228(11) 0.016 Uiso 1 1 d D U . . .
H1WB H 0.531(3) 0.367(3) 1.0726(13) 0.016 Uiso 1 1 d D U . . .
O2W O 0.6961(2) 0.64343(15) 0.91125(8) 0.0142(3) Uani 1 1 d D . . . .
H2WA H 0.708(3) 0.635(2) 0.8692(11) 0.017 Uiso 1 1 d D U . . .
H2WB H 0.699(3) 0.7151(18) 0.9079(14) 0.017 Uiso 1 1 d D U . . .
O3W O 1.1965(2) 0.86244(15) 0.59359(9) 0.0168(4) Uani 1 1 d D . . . .
H3WA H 1.190(4) 0.7943(19) 0.5917(14) 0.020 Uiso 1 1 d D U . . .
H3WB H 1.184(4) 0.868(2) 0.6359(11) 0.020 Uiso 1 1 d D U . . .
O4W O 1.12235(19) 1.11961(15) 0.42059(9) 0.0133(3) Uani 1 1 d D . . . .
H4WA H 1.038(3) 1.092(2) 0.4222(15) 0.016 Uiso 1 1 d D U . . .
H4WB H 1.105(3) 1.1887(18) 0.4235(15) 0.016 Uiso 1 1 d D U . . .
O5W O 0.1905(3) 0.94107(19) 0.24912(10) 0.0279(5) Uani 1 1 d D . . . .
H5WA H 0.182(4) 0.966(3) 0.2059(12) 0.034 Uiso 1 1 d D U . . .
H5WB H 0.253(4) 0.876(2) 0.2497(16) 0.034 Uiso 1 1 d D U . . .
O1 O 0.67656(19) 0.42618(15) 0.94314(8) 0.0150(3) Uani 1 1 d . . . . .
O2 O 0.43984(19) 0.39090(14) 0.96071(8) 0.0127(3) Uani 1 1 d . . . . .
O3 O 0.98860(19) 0.51010(14) 0.93293(8) 0.0123(3) Uani 1 1 d . . . . .
O4 O 1.21018(19) 0.48941(15) 0.87929(8) 0.0136(3) Uani 1 1 d . . . . .
O5 O 0.90094(19) 0.32850(14) 1.02542(9) 0.0145(3) Uani 1 1 d . . . . .
O6 O 1.14933(18) 0.31739(14) 0.99848(8) 0.0115(3) Uani 1 1 d . . . . .
O7 O 1.1698(2) 0.88850(15) 0.46812(9) 0.0157(4) Uani 1 1 d . . . . .
O8 O 0.94155(19) 0.92929(14) 0.43915(8) 0.0137(3) Uani 1 1 d . . . . .
O9 O 1.40637(19) 1.01923(15) 0.39934(8) 0.0157(4) Uani 1 1 d . . . . .
O10 O 1.65243(19) 0.96892(14) 0.39638(8) 0.0129(3) Uani 1 1 d . . . . .
O11 O 1.48641(18) 0.88922(13) 0.51512(8) 0.0117(3) Uani 1 1 d . . . . .
O12 O 1.70081(19) 0.78964(14) 0.51765(9) 0.0149(3) Uani 1 1 d . . . . .
O13 O -0.3783(2) 1.00295(18) 0.94398(11) 0.0266(5) Uani 1 1 d . . . . .
O14 O -0.5022(2) 0.84703(16) 0.95600(10) 0.0231(4) Uani 1 1 d . . . . .
O15 O -0.5417(2) 0.99631(16) 0.87035(10) 0.0229(4) Uani 1 1 d . . . . .
O16 O -0.3096(2) 0.88770(17) 0.87127(9) 0.0222(4) Uani 1 1 d . . . . .
O17 O -0.0861(2) 0.09457(19) 0.87582(11) 0.0313(5) Uani 1 1 d . . . . .
O18 O -0.0240(2) 0.23214(16) 0.78515(9) 0.0221(4) Uani 1 1 d . . . . .
O19 O 0.1414(3) 0.07495(19) 0.81110(11) 0.0346(5) Uani 1 1 d . . . . .
O20 O 0.1010(3) 0.2039(2) 0.87579(11) 0.0360(6) Uani 1 1 d . . . . .
O21 O -0.0134(3) 0.8355(2) 0.81391(11) 0.0341(5) Uani 1 1 d . . . . .
O22 O 0.0218(3) 0.74025(17) 0.73087(11) 0.0280(5) Uani 1 1 d . . . . .
O23 O 0.1261(4) 0.9035(2) 0.71609(12) 0.0473(7) Uani 1 1 d . . . . .
O24 O 0.2214(3) 0.7478(2) 0.78599(14) 0.0460(7) Uani 1 1 d . . . . .
O25 O 0.5033(2) 0.53741(17) 0.80011(9) 0.0209(4) Uani 1 1 d . . . . .
O26 O 0.5585(3) 0.64116(18) 0.69502(9) 0.0269(5) Uani 1 1 d . . . . .
O27 O 0.7270(2) 0.49405(18) 0.73659(11) 0.0289(5) Uani 1 1 d . . . . .
O28 O 0.6945(2) 0.65277(15) 0.77747(9) 0.0194(4) Uani 1 1 d . . . . .
O29 O 0.5074(4) 0.7184(3) 0.38942(13) 0.0676(11) Uani 1 1 d . . . . .
O30 O 0.4152(3) 0.7464(2) 0.29148(11) 0.0345(5) Uani 1 1 d . . . . .
O31 O 0.6721(3) 0.7262(2) 0.29355(15) 0.0462(7) Uani 1 1 d . . . . .
O32 O 0.5376(3) 0.57639(18) 0.33471(12) 0.0370(6) Uani 1 1 d . . . . .
O33 O 0.9742(2) 0.67343(15) 0.54569(9) 0.0191(4) Uani 1 1 d . . . . .
O34 O 1.1948(2) 0.56548(19) 0.52024(10) 0.0291(5) Uani 1 1 d . . . . .
O35 O 1.1603(2) 0.63134(16) 0.61469(9) 0.0202(4) Uani 1 1 d . . . . .
O36 O 1.0168(3) 0.49595(17) 0.60665(12) 0.0346(5) Uani 1 1 d . . . . .
N1 N 0.3808(2) 0.20531(18) 0.91933(10) 0.0160(4) Uani 1 1 d . . . . .
H01A H 0.308073 0.181737 0.903075 0.024 Uiso 1 1 calc R U . . .
H01B H 0.338419 0.247231 0.947403 0.024 Uiso 1 1 calc R U . . .
H01C H 0.437535 0.147122 0.940180 0.024 Uiso 1 1 calc R U . . .
N2 N 1.2209(2) 0.52733(18) 0.74459(10) 0.0156(4) Uani 1 1 d . . . . .
H02A H 1.288762 0.499871 0.715458 0.023 Uiso 1 1 calc R U . . .
H02B H 1.267970 0.537189 0.776771 0.023 Uiso 1 1 calc R U . . .
H02C H 1.175735 0.592167 0.724821 0.023 Uiso 1 1 calc R U . . .
N3 N 0.7912(2) 0.14043(18) 1.09915(10) 0.0166(4) Uani 1 1 d . . . . .
H03A H 0.765009 0.213376 1.092157 0.025 Uiso 1 1 calc R U . . .
H03B H 0.847008 0.119429 1.132423 0.025 Uiso 1 1 calc R U . . .
H03C H 0.707586 0.105142 1.108972 0.025 Uiso 1 1 calc R U . . .
N4 N 0.8966(3) 0.85290(18) 0.33026(10) 0.0165(4) Uani 1 1 d . . . . .
H04A H 0.968416 0.888260 0.302264 0.025 Uiso 1 1 calc R U . . .
H04B H 0.841288 0.899343 0.353056 0.025 Uiso 1 1 calc R U . . .
H04C H 0.836437 0.828270 0.307986 0.025 Uiso 1 1 calc R U . . .
N5 N 1.2958(2) 1.11590(18) 0.28598(10) 0.0156(4) Uani 1 1 d . . . . .
H05A H 1.277483 1.102790 0.329653 0.023 Uiso 1 1 calc R U . . .
H05B H 1.257273 1.065071 0.271661 0.023 Uiso 1 1 calc R U . . .
H05C H 1.252613 1.183119 0.268871 0.023 Uiso 1 1 calc R U . . .
N6 N 1.6968(2) 0.56611(17) 0.57571(10) 0.0148(4) Uani 1 1 d . . . . .
H06A H 1.754205 0.505195 0.568088 0.022 Uiso 1 1 calc R U . . .
H06B H 1.656771 0.554321 0.617767 0.022 Uiso 1 1 calc R U . . .
H06C H 1.753973 0.622368 0.566737 0.022 Uiso 1 1 calc R U . . .

loop_
_atom_site_aniso_label
_atom_site_aniso_U_11
_atom_site_aniso_U_22
_atom_site_aniso_U_33
_atom_site_aniso_U_23
_atom_site_aniso_U_13
_atom_site_aniso_U_12
Dy1 0.00660(5) 0.00866(5) 0.00919(5) -0.00297(4) -0.00065(4) -0.00100(4)
Dy2 0.00634(5) 0.00986(5) 0.01032(5) -0.00301(4) -0.00113(4) -0.00035(4)
Cl1 0.0139(3) 0.0149(3) 0.0178(3) -0.0049(2) -0.0013(2) 0.0000(2)
Cl2 0.0180(3) 0.0167(3) 0.0147(3) 0.0000(2) -0.0046(2) -0.0041(2)
Cl3 0.0190(3) 0.0197(3) 0.0153(3) -0.0047(2) 0.0009(2) -0.0038(2)
Cl4 0.0148(3) 0.0169(3) 0.0130(2) -0.0042(2) -0.0012(2) -0.0023(2)
Cl5 0.0257(3) 0.0229(3) 0.0210(3) -0.0098(2) 0.0001(3) 0.0013(3)
Cl6 0.0134(3) 0.0110(3) 0.0191(3) -0.0042(2) -0.0040(2) 0.0004(2)
C1 0.0115(10) 0.0096(10) 0.0092(10) 0.0001(8) -0.0016(8) -0.0019(8)
C2 0.0127(11) 0.0162(12) 0.0160(11) -0.0072(9) 0.0001(9) -0.0019(9)
C3 0.0208(12) 0.0169(12) 0.0122(11) -0.0043(9) -0.0021(9) -0.0062(10)
C4 0.0115(10) 0.0086(10) 0.0098(10) -0.0013(8) -0.0007(8) -0.0008(8)
C5 0.0126(11) 0.0198(12) 0.0120(11) -0.0036(9) -0.0025(9) -0.0024(9)
C6 0.0178(12) 0.0199(12) 0.0107(10) -0.0057(9) 0.0000(9) -0.0050(10)
C7 0.0104(10) 0.0091(10) 0.0111(10) -0.0033(8) -0.0010(8) -0.0012(8)
C8 0.0136(11) 0.0090(11) 0.0171(11) -0.0038(9) 0.0007(9) -0.0022(8)
C9 0.0148(11) 0.0126(11) 0.0175(11) -0.0055(9) -0.0016(9) -0.0039(9)
C10 0.0108(10) 0.0096(10) 0.0106(10) -0.0018(8) 0.0015(8) -0.0011(8)
C11 0.0187(12) 0.0172(12) 0.0165(12) -0.0076(9) -0.0050(10) 0.0044(10)
C12 0.0299(14) 0.0127(12) 0.0177(12) -0.0029(9) -0.0095(11) -0.0040(10)
C13 0.0117(11) 0.0130(11) 0.0131(10) -0.0042(9) -0.0030(9) -0.0019(8)
C14 0.0146(12) 0.0224(13) 0.0127(11) -0.0064(9) -0.0036(9) 0.0015(10)
C15 0.0147(12) 0.0234(13) 0.0132(11) 0.0004(10) -0.0014(9) -0.0047(10)
C16 0.0101(10) 0.0112(11) 0.0107(10) -0.0029(8) -0.0020(8) -0.0016(8)
C17 0.0100(10) 0.0109(11) 0.0177(11) -0.0031(9) -0.0019(9) -0.0018(8)
C18 0.0183(12) 0.0103(11) 0.0192(12) -0.0050(9) -0.0045(10) -0.0007(9)
O1W 0.0103(8) 0.0170(9) 0.0142(8) -0.0050(7) -0.0010(7) -0.0040(7)
O2W 0.0185(9) 0.0129(8) 0.0119(8) -0.0029(6) -0.0044(7) -0.0005(7)
O3W 0.0223(9) 0.0138(9) 0.0146(8) -0.0041(7) 0.0011(7) -0.0050(7)
O4W 0.0100(8) 0.0125(8) 0.0176(8) -0.0027(7) -0.0033(7) -0.0012(6)
O5W 0.0367(12) 0.0284(12) 0.0216(10) -0.0011(9) -0.0100(9) -0.0145(10)
O1 0.0125(8) 0.0189(9) 0.0161(8) -0.0076(7) -0.0008(7) -0.0046(7)
O2 0.0104(8) 0.0133(8) 0.0142(8) -0.0037(6) -0.0002(6) -0.0014(6)
O3 0.0122(8) 0.0137(8) 0.0110(8) -0.0038(6) 0.0000(6) -0.0009(6)
O4 0.0092(8) 0.0196(9) 0.0124(8) -0.0028(7) -0.0014(6) -0.0037(7)
O5 0.0111(8) 0.0089(8) 0.0219(9) -0.0025(7) 0.0011(7) -0.0008(6)
O6 0.0083(7) 0.0123(8) 0.0140(8) -0.0032(6) -0.0011(6) -0.0015(6)
O7 0.0123(8) 0.0164(9) 0.0205(9) -0.0050(7) -0.0073(7) -0.0015(7)
O8 0.0108(8) 0.0150(8) 0.0161(8) -0.0058(7) -0.0027(7) 0.0015(6)
O9 0.0089(8) 0.0241(10) 0.0129(8) -0.0038(7) -0.0016(6) 0.0022(7)
O10 0.0094(8) 0.0161(9) 0.0137(8) -0.0042(7) -0.0026(6) -0.0006(6)
O11 0.0105(8) 0.0087(8) 0.0156(8) -0.0029(6) -0.0012(6) 0.0005(6)
O12 0.0081(8) 0.0139(8) 0.0226(9) -0.0034(7) -0.0037(7) -0.0001(6)
O13 0.0232(10) 0.0290(11) 0.0340(11) -0.0185(9) -0.0010(9) -0.0074(9)
O14 0.0265(10) 0.0185(10) 0.0229(10) -0.0008(8) -0.0019(8) -0.0058(8)
O15 0.0205(10) 0.0176(9) 0.0280(10) 0.0007(8) -0.0077(8) 0.0021(8)
O16 0.0164(9) 0.0267(11) 0.0230(10) -0.0105(8) 0.0008(8) 0.0055(8)
O17 0.0257(11) 0.0303(12) 0.0328(12) 0.0059(9) -0.0003(9) -0.0119(9)
O18 0.0316(11) 0.0171(9) 0.0186(9) -0.0012(7) -0.0110(8) -0.0019(8)
O19 0.0370(13) 0.0317(12) 0.0277(11) -0.0043(9) 0.0001(10) 0.0132(10)
O20 0.0478(15) 0.0378(13) 0.0299(12) -0.0074(10) -0.0206(11) -0.0137(11)
O21 0.0285(12) 0.0463(15) 0.0233(11) -0.0099(10) 0.0059(9) 0.0038(10)
O22 0.0315(11) 0.0232(11) 0.0325(11) -0.0053(9) -0.0113(9) -0.0079(9)
O23 0.090(2) 0.0254(12) 0.0275(12) -0.0090(10) 0.0153(13) -0.0281(13)
O24 0.0278(13) 0.0618(18) 0.0577(17) -0.0328(14) -0.0191(12) 0.0129(12)
O25 0.0164(9) 0.0267(10) 0.0197(9) -0.0054(8) 0.0027(7) -0.0079(8)
O26 0.0382(12) 0.0287(11) 0.0147(9) -0.0012(8) -0.0122(9) -0.0029(9)
O27 0.0208(10) 0.0298(12) 0.0393(12) -0.0202(10) 0.0007(9) 0.0035(9)
O28 0.0239(10) 0.0178(9) 0.0181(9) -0.0028(7) -0.0057(8) -0.0067(8)
O29 0.097(3) 0.078(2) 0.0272(13) -0.0304(14) -0.0203(15) 0.044(2)
O30 0.0319(12) 0.0378(13) 0.0317(12) -0.0070(10) -0.0091(10) 0.0081(10)
O31 0.0268(12) 0.0369(14) 0.079(2) -0.0250(14) 0.0068(13) -0.0106(11)
O32 0.0347(13) 0.0212(11) 0.0474(14) -0.0028(10) 0.0116(11) -0.0029(9)
O33 0.0152(9) 0.0141(9) 0.0265(10) -0.0032(7) -0.0048(8) 0.0038(7)
O34 0.0238(11) 0.0378(13) 0.0280(11) -0.0197(10) -0.0035(9) 0.0111(9)
O35 0.0234(10) 0.0227(10) 0.0168(9) -0.0056(7) -0.0058(8) -0.0046(8)
O36 0.0335(12) 0.0153(10) 0.0529(15) 0.0053(10) -0.0120(11) -0.0111(9)
N1 0.0157(10) 0.0153(10) 0.0193(10) -0.0084(8) 0.0001(8) -0.0041(8)
N2 0.0180(10) 0.0171(11) 0.0101(9) -0.0010(8) 0.0010(8) -0.0034(8)
N3 0.0145(10) 0.0155(10) 0.0190(10) -0.0017(8) 0.0001(8) -0.0043(8)
N4 0.0190(11) 0.0168(11) 0.0155(10) -0.0068(8) -0.0050(8) 0.0010(8)
N5 0.0144(10) 0.0157(10) 0.0155(10) -0.0014(8) -0.0052(8) 0.0019(8)
N6 0.0143(10) 0.0128(10) 0.0172(10) -0.0035(8) -0.0019(8) -0.0004(8)

loop_
_atom_type_symbol
_atom_type_description
_atom_type_scat_dispersion_real
_atom_type_scat_dispersion_imag
_atom_type_scat_source
C C 0.0033 0.0016 'International Tables Vol C Tables 4.2.6.8 and 6.1.1.4'
H H 0.0000 0.0000 'International Tables Vol C Tables 4.2.6.8 and 6.1.1.4'
Cl Cl 0.1484 0.1585 'International Tables Vol C Tables 4.2.6.8 and 6.1.1.4'
Dy Dy -0.1892 4.4098 'International Tables Vol C Tables 4.2.6.8 and 6.1.1.4'
N N 0.0061 0.0033 'International Tables Vol C Tables 4.2.6.8 and 6.1.1.4'
O O 0.0106 0.0060 'International Tables Vol C Tables 4.2.6.8 and 6.1.1.4'

loop_
_geom_angle_atom_site_label_1
_geom_angle_atom_site_label_2
_geom_angle_atom_site_label_3
_geom_angle
_geom_angle_site_symmetry_1
_geom_angle_site_symmetry_3
_geom_angle_publ_flag
O1 Dy1 O3 85.80(6) . . ?
O1 Dy1 O2 96.33(6) . 2_667 ?
O3 Dy1 O2 143.42(6) . 2_667 ?
O1 Dy1 O5 76.33(6) . . ?
O3 Dy1 O5 73.27(6) . . ?
O2 Dy1 O5 142.77(6) 2_667 . ?
O1 Dy1 O6 135.79(6) . 2_767 ?
O3 Dy1 O6 78.34(6) . 2_767 ?
O2 Dy1 O6 74.88(6) 2_667 2_767 ?
O5 Dy1 O6 134.88(6) . 2_767 ?
O1 Dy1 O4 144.13(6) . 2_767 ?
O3 Dy1 O4 122.26(6) . 2_767 ?
O2 Dy1 O4 74.60(6) 2_667 2_767 ?
O5 Dy1 O4 90.09(6) . 2_767 ?
O6 Dy1 O4 76.26(6) 2_767 2_767 ?
O1 Dy1 O1W 75.16(6) . . ?
O3 Dy1 O1W 140.15(6) . . ?
O2 Dy1 O1W 74.43(6) 2_667 . ?
O5 Dy1 O1W 68.39(6) . . ?
O6 Dy1 O1W 138.38(6) 2_767 . ?
O4 Dy1 O1W 68.97(6) 2_767 . ?
O1 Dy1 O2W 68.46(6) . . ?
O3 Dy1 O2W 76.45(6) . . ?
O2 Dy1 O2W 70.61(6) 2_667 . ?
O5 Dy1 O2W 134.65(6) . . ?
O6 Dy1 O2W 67.78(6) 2_767 . ?
O4 Dy1 O2W 134.95(6) 2_767 . ?
O1W Dy1 O2W 125.23(6) . . ?
O1 Dy1 O3 141.94(6) . 2_767 ?
O3 Dy1 O3 71.50(6) . 2_767 ?
O2 Dy1 O3 120.19(6) 2_667 2_767 ?
O5 Dy1 O3 68.18(6) . 2_767 ?
O6 Dy1 O3 69.92(5) 2_767 2_767 ?
O4 Dy1 O3 51.22(5) 2_767 2_767 ?
O1W Dy1 O3 103.00(6) . 2_767 ?
O2W Dy1 O3 130.83(6) . 2_767 ?
O1 Dy1 C4 153.71(6) . 2_767 ?
O3 Dy1 C4 96.88(6) . 2_767 ?
O2 Dy1 C4 96.83(6) 2_667 2_767 ?
O5 Dy1 C4 79.43(6) . 2_767 ?
O6 Dy1 C4 69.90(6) 2_767 2_767 ?
O4 Dy1 C4 25.49(6) 2_767 2_767 ?
O1W Dy1 C4 86.62(6) . 2_767 ?
O2W Dy1 C4 137.64(6) . 2_767 ?
O3 Dy1 C4 25.80(6) 2_767 2_767 ?
O1 Dy1 Dy1 118.02(4) . 2_767 ?
O3 Dy1 Dy1 38.10(4) . 2_767 ?
O2 Dy1 Dy1 142.50(4) 2_667 2_767 ?
O5 Dy1 Dy1 65.86(4) . 2_767 ?
O6 Dy1 Dy1 70.08(4) 2_767 2_767 ?
O4 Dy1 Dy1 84.40(4) 2_767 2_767 ?
O1W Dy1 Dy1 126.30(4) . 2_767 ?
O2W Dy1 Dy1 106.82(4) . 2_767 ?
O3 Dy1 Dy1 33.41(4) 2_767 2_767 ?
C4 Dy1 Dy1 58.92(5) 2_767 2_767 ?
O11 Dy2 O7 88.18(6) . . ?
O11 Dy2 O8 141.83(6) . 2_776 ?
O7 Dy2 O8 93.37(6) . 2_776 ?
O11 Dy2 O9 73.60(6) . . ?
O7 Dy2 O9 77.00(7) . . ?
O8 Dy2 O9 143.71(6) 2_776 . ?
O11 Dy2 O10 78.35(6) . 2_876 ?
O7 Dy2 O10 137.07(6) . 2_876 ?
O8 Dy2 O10 74.76(6) 2_776 2_876 ?
O9 Dy2 O10 134.70(6) . 2_876 ?
O11 Dy2 O12 121.18(6) . 2_876 ?
O7 Dy2 O12 140.72(6) . 2_876 ?
O8 Dy2 O12 79.16(6) 2_776 2_876 ?
O9 Dy2 O12 86.52(6) . 2_876 ?
O10 Dy2 O12 78.42(6) 2_876 2_876 ?
O11 Dy2 O3W 75.49(6) . . ?
O7 Dy2 O3W 68.12(6) . . ?
O8 Dy2 O3W 69.88(6) 2_776 . ?
O9 Dy2 O3W 133.51(6) . . ?
O10 Dy2 O3W 69.07(6) 2_876 . ?
O12 Dy2 O3W 139.64(6) 2_876 . ?
O11 Dy2 O4W 141.10(6) . . ?
O7 Dy2 O4W 73.40(6) . . ?
O8 Dy2 O4W 74.66(6) 2_776 . ?
O9 Dy2 O4W 69.05(6) . . ?
O10 Dy2 O4W 137.51(6) 2_876 . ?
O12 Dy2 O4W 67.42(6) 2_876 . ?
O3W Dy2 O4W 124.82(6) . . ?
O11 Dy2 O11 69.79(7) . 2_876 ?
O7 Dy2 O11 142.66(6) . 2_876 ?
O8 Dy2 O11 122.71(6) 2_776 2_876 ?
O9 Dy2 O11 68.17(6) . 2_876 ?
O10 Dy2 O11 69.07(6) 2_876 2_876 ?
O12 Dy2 O11 51.49(5) 2_876 2_876 ?
O3W Dy2 O11 129.65(6) . 2_876 ?
O4W Dy2 O11 104.92(6) . 2_876 ?
O11 Dy2 C16 95.71(6) . 2_876 ?
O7 Dy2 C16 149.93(6) . 2_876 ?
O8 Dy2 C16 101.45(6) 2_776 2_876 ?
O9 Dy2 C16 75.59(7) . 2_876 ?
O10 Dy2 C16 72.61(6) 2_876 2_876 ?
O12 Dy2 C16 25.56(6) 2_876 2_876 ?
O3W Dy2 C16 141.66(6) . 2_876 ?
O4W Dy2 C16 85.41(6) . 2_876 ?
O11 Dy2 C16 25.94(6) 2_876 2_876 ?
O11 Dy2 Dy2 37.00(4) . 2_876 ?
O7 Dy2 Dy2 119.44(5) . 2_876 ?
O8 Dy2 Dy2 143.16(4) 2_776 2_876 ?
O9 Dy2 Dy2 66.33(4) . 2_876 ?
O10 Dy2 Dy2 69.78(4) 2_876 2_876 ?
O12 Dy2 Dy2 84.22(4) 2_876 2_876 ?
O3W Dy2 Dy2 105.35(5) . 2_876 ?
O4W Dy2 Dy2 127.89(4) . 2_876 ?
O11 Dy2 Dy2 32.78(4) 2_876 2_876 ?
C16 Dy2 Dy2 58.71(5) 2_876 2_876 ?
O13 Cl1 O14 110.36(13) . . ?
O13 Cl1 O16 110.11(13) . . ?
O14 Cl1 O16 109.04(12) . . ?
O13 Cl1 O15 109.56(13) . . ?
O14 Cl1 O15 108.21(12) . . ?
O16 Cl1 O15 109.53(12) . . ?
O18 Cl2 O17 110.32(13) . . ?
O18 Cl2 O20 109.49(13) . . ?
O17 Cl2 O20 109.58(15) . . ?
O18 Cl2 O19 109.31(13) . . ?
O17 Cl2 O19 108.56(15) . . ?
O20 Cl2 O19 109.56(16) . . ?
O24 Cl3 O21 110.06(15) . . ?
O24 Cl3 O23 109.44(19) . . ?
O21 Cl3 O23 108.84(15) . . ?
O24 Cl3 O22 109.67(15) . . ?
O21 Cl3 O22 110.18(15) . . ?
O23 Cl3 O22 108.62(14) . . ?
O27 Cl4 O26 109.96(14) . . ?
O27 Cl4 O25 110.25(13) . . ?
O26 Cl4 O25 109.31(13) . . ?
O27 Cl4 O28 109.82(13) . . ?
O26 Cl4 O28 109.03(12) . . ?
O25 Cl4 O28 108.43(12) . . ?
O29 Cl5 O32 111.04(19) . . ?
O29 Cl5 O30 109.08(16) . . ?
O32 Cl5 O30 109.40(16) . . ?
O29 Cl5 O31 111.2(2) . . ?
O32 Cl5 O31 108.14(15) . . ?
O30 Cl5 O31 107.96(16) . . ?
O36 Cl6 O34 111.22(15) . . ?
O36 Cl6 O35 110.08(13) . . ?
O34 Cl6 O35 108.97(13) . . ?
O36 Cl6 O33 109.11(13) . . ?
O34 Cl6 O33 108.89(12) . . ?
O35 Cl6 O33 108.51(12) . . ?
O1 C1 O2 124.2(2) . . ?
O1 C1 C2 116.9(2) . . ?
O2 C1 C2 118.9(2) . . ?
C1 C2 C3 114.6(2) . . ?
C1 C2 H2A 108.6 . . ?
C3 C2 H2A 108.6 . . ?
C1 C2 H2B 108.6 . . ?
C3 C2 H2B 108.6 . . ?
H2A C2 H2B 107.6 . . ?
N1 C3 C2 111.7(2) . . ?
N1 C3 H3A 109.3 . . ?
C2 C3 H3A 109.3 . . ?
N1 C3 H3B 109.3 . . ?
C2 C3 H3B 109.3 . . ?
H3A C3 H3B 107.9 . . ?
O4 C4 O3 119.8(2) . . ?
O4 C4 C5 120.8(2) . . ?
O3 C4 C5 119.4(2) . . ?
O4 C4 Dy1 56.80(12) . 2_767 ?
O3 C4 Dy1 63.26(12) . 2_767 ?
C5 C4 Dy1 174.78(17) . 2_767 ?
C4 C5 C6 114.6(2) . . ?
C4 C5 H5A 108.6 . . ?
C6 C5 H5A 108.6 . . ?
C4 C5 H5B 108.6 . . ?
C6 C5 H5B 108.6 . . ?
H5A C5 H5B 107.6 . . ?
N2 C6 C5 111.5(2) . . ?
N2 C6 H6A 109.3 . . ?
C5 C6 H6A 109.3 . . ?
N2 C6 H6B 109.3 . . ?
C5 C6 H6B 109.3 . . ?
H6A C6 H6B 108.0 . . ?
O5 C7 O6 126.2(2) . . ?
O5 C7 C8 116.8(2) . . ?
O6 C7 C8 117.0(2) . . ?
C9 C8 C7 113.6(2) . . ?
C9 C8 H8A 108.8 . . ?
C7 C8 H8A 108.8 . . ?
C9 C8 H8B 108.8 . . ?
C7 C8 H8B 108.8 . . ?
H8A C8 H8B 107.7 . . ?
N3 C9 C8 110.4(2) . . ?
N3 C9 H9A 109.6 . . ?
C8 C9 H9A 109.6 . . ?
N3 C9 H9B 109.6 . . ?
C8 C9 H9B 109.6 . . ?
H9A C9 H9B 108.1 . . ?
O7 C10 O8 124.4(2) . . ?
O7 C10 C11 117.1(2) . . ?
O8 C10 C11 118.5(2) . . ?
C12 C11 C10 115.5(2) . . ?
C12 C11 H11A 108.4 . . ?
C10 C11 H11A 108.4 . . ?
C12 C11 H11B 108.4 . . ?
C10 C11 H11B 108.4 . . ?
H11A C11 H11B 107.5 . . ?
N4 C12 C11 112.4(2) . . ?
N4 C12 H12A 109.1 . . ?
C11 C12 H12A 109.1 . . ?
N4 C12 H12B 109.1 . . ?
C11 C12 H12B 109.1 . . ?
H12A C12 H12B 107.8 . . ?
O10 C13 O9 125.4(2) . . ?
O10 C13 C14 119.0(2) . . ?
O9 C13 C14 115.6(2) . . ?
C13 C14 C15 111.4(2) . . ?
C13 C14 H14A 109.3 . . ?
C15 C14 H14A 109.3 . . ?
C13 C14 H14B 109.3 . . ?
C15 C14 H14B 109.3 . . ?
H14A C14 H14B 108.0 . . ?
N5 C15 C14 111.3(2) . . ?
N5 C15 H15A 109.4 . . ?
C14 C15 H15A 109.4 . . ?
N5 C15 H15B 109.4 . . ?
C14 C15 H15B 109.4 . . ?
H15A C15 H15B 108.0 . . ?
O12 C16 O11 119.9(2) . . ?
O12 C16 C17 121.4(2) . . ?
O11 C16 C17 118.8(2) . . ?
O12 C16 Dy2 58.21(12) . 2_876 ?
O11 C16 Dy2 61.70(12) . 2_876 ?
C17 C16 Dy2 176.41(16) . 2_876 ?
C16 C17 C18 114.5(2) . . ?
C16 C17 H17A 108.6 . . ?
C18 C17 H17A 108.6 . . ?
C16 C17 H17B 108.6 . . ?
C18 C17 H17B 108.6 . . ?
H17A C17 H17B 107.6 . . ?
N6 C18 C17 111.9(2) . . ?
N6 C18 H18A 109.2 . . ?
C17 C18 H18A 109.2 . . ?
N6 C18 H18B 109.2 . . ?
C17 C18 H18B 109.2 . . ?
H18A C18 H18B 107.9 . . ?
Dy1 O1W H1WA 110(2) . . ?
Dy1 O1W H1WB 117(2) . . ?
H1WA O1W H1WB 108(2) . . ?
Dy1 O2W H2WA 127.2(18) . . ?
Dy1 O2W H2WB 120.5(19) . . ?
H2WA O2W H2WB 105(2) . . ?
Dy2 O3W H3WA 127(2) . . ?
Dy2 O3W H3WB 122.0(19) . . ?
H3WA O3W H3WB 110(2) . . ?
Dy2 O4W H4WA 113(2) . . ?
Dy2 O4W H4WB 111(2) . . ?
H4WA O4W H4WB 110(2) . . ?
H5WA O5W H5WB 102(2) . . ?
C1 O1 Dy1 149.10(16) . . ?
C1 O2 Dy1 153.85(16) . 2_667 ?
C4 O3 Dy1 157.82(16) . . ?
C4 O3 Dy1 90.94(14) . 2_767 ?
Dy1 O3 Dy1 108.50(6) . 2_767 ?
C4 O4 Dy1 97.71(14) . 2_767 ?
C7 O5 Dy1 141.82(16) . . ?
C7 O6 Dy1 132.81(15) . 2_767 ?
C10 O7 Dy2 145.71(16) . . ?
C10 O8 Dy2 149.17(16) . 2_776 ?
C13 O9 Dy2 141.27(16) . . ?
C13 O10 Dy2 132.90(16) . 2_876 ?
C16 O11 Dy2 157.34(16) . . ?
C16 O11 Dy2 92.36(14) . 2_876 ?
Dy2 O11 Dy2 110.22(7) . 2_876 ?
C16 O12 Dy2 96.23(14) . 2_876 ?
C3 N1 H01A 109.5 . . ?
C3 N1 H01B 109.5 . . ?
H01A N1 H01B 109.5 . . ?
C3 N1 H01C 109.5 . . ?
H01A N1 H01C 109.5 . . ?
H01B N1 H01C 109.5 . . ?
C6 N2 H02A 109.5 . . ?
C6 N2 H02B 109.5 . . ?
H02A N2 H02B 109.5 . . ?
C6 N2 H02C 109.5 . . ?
H02A N2 H02C 109.5 . . ?
H02B N2 H02C 109.5 . . ?
C9 N3 H03A 109.5 . . ?
C9 N3 H03B 109.5 . . ?
H03A N3 H03B 109.5 . . ?
C9 N3 H03C 109.5 . . ?
H03A N3 H03C 109.5 . . ?
H03B N3 H03C 109.5 . . ?
C12 N4 H04A 109.5 . . ?
C12 N4 H04B 109.5 . . ?
H04A N4 H04B 109.5 . . ?
C12 N4 H04C 109.5 . . ?
H04A N4 H04C 109.5 . . ?
H04B N4 H04C 109.5 . . ?
C15 N5 H05A 109.5 . . ?
C15 N5 H05B 109.5 . . ?
H05A N5 H05B 109.5 . . ?
C15 N5 H05C 109.5 . . ?
H05A N5 H05C 109.5 . . ?
H05B N5 H05C 109.5 . . ?
C18 N6 H06A 109.5 . . ?
C18 N6 H06B 109.5 . . ?
H06A N6 H06B 109.5 . . ?
C18 N6 H06C 109.5 . . ?
H06A N6 H06C 109.5 . . ?
H06B N6 H06C 109.5 . . ?

loop_
_geom_bond_atom_site_label_1
_geom_bond_atom_site_label_2
_geom_bond_distance
_geom_bond_site_symmetry_2
_geom_bond_publ_flag
Dy1 O1 2.2856(18) . ?
Dy1 O3 2.3170(17) . ?
Dy1 O2 2.3274(17) 2_667 ?
Dy1 O5 2.3627(17) . ?
Dy1 O6 2.3874(17) 2_767 ?
Dy1 O4 2.4548(17) 2_767 ?
Dy1 O1W 2.5158(18) . ?
Dy1 O2W 2.5243(17) . ?
Dy1 O3 2.5966(17) 2_767 ?
Dy1 C4 2.907(2) 2_767 ?
Dy1 Dy1 3.9911(4) 2_767 ?
Dy2 O11 2.2940(17) . ?
Dy2 O7 2.3118(18) . ?
Dy2 O8 2.3222(17) 2_776 ?
Dy2 O9 2.3605(17) . ?
Dy2 O10 2.3992(17) 2_876 ?
Dy2 O12 2.4744(18) 2_876 ?
Dy2 O3W 2.4866(18) . ?
Dy2 O4W 2.4934(17) . ?
Dy2 O11 2.5501(17) 2_876 ?
Dy2 C16 2.894(2) 2_876 ?
Dy2 Dy2 3.9759(4) 2_876 ?
Cl1 O13 1.432(2) . ?
Cl1 O14 1.442(2) . ?
Cl1 O16 1.4426(19) . ?
Cl1 O15 1.456(2) . ?
Cl2 O18 1.4306(19) . ?
Cl2 O17 1.433(2) . ?
Cl2 O20 1.437(2) . ?
Cl2 O19 1.446(2) . ?
Cl3 O24 1.428(2) . ?
Cl3 O21 1.429(2) . ?
Cl3 O23 1.438(2) . ?
Cl3 O22 1.439(2) . ?
Cl4 O27 1.427(2) . ?
Cl4 O26 1.443(2) . ?
Cl4 O25 1.4455(19) . ?
Cl4 O28 1.455(2) . ?
Cl5 O29 1.413(3) . ?
Cl5 O32 1.438(2) . ?
Cl5 O30 1.439(2) . ?
Cl5 O31 1.441(3) . ?
Cl6 O36 1.427(2) . ?
Cl6 O34 1.435(2) . ?
Cl6 O35 1.445(2) . ?
Cl6 O33 1.4515(18) . ?
C1 O1 1.257(3) . ?
C1 O2 1.259(3) . ?
C1 C2 1.515(3) . ?
C2 C3 1.518(3) . ?
C2 H2A 0.9900 . ?
C2 H2B 0.9900 . ?
C3 N1 1.495(3) . ?
C3 H3A 0.9900 . ?
C3 H3B 0.9900 . ?
C4 O4 1.263(3) . ?
C4 O3 1.265(3) . ?
C4 C5 1.502(3) . ?
C5 C6 1.515(3) . ?
C5 H5A 0.9900 . ?
C5 H5B 0.9900 . ?
C6 N2 1.499(3) . ?
C6 H6A 0.9900 . ?
C6 H6B 0.9900 . ?
C7 O5 1.255(3) . ?
C7 O6 1.263(3) . ?
C7 C8 1.524(3) . ?
C8 C9 1.511(3) . ?
C8 H8A 0.9900 . ?
C8 H8B 0.9900 . ?
C9 N3 1.495(3) . ?
C9 H9A 0.9900 . ?
C9 H9B 0.9900 . ?
C10 O7 1.252(3) . ?
C10 O8 1.262(3) . ?
C10 C11 1.518(3) . ?
C11 C12 1.516(4) . ?
C11 H11A 0.9900 . ?
C11 H11B 0.9900 . ?
C12 N4 1.492(3) . ?
C12 H12A 0.9900 . ?
C12 H12B 0.9900 . ?
C13 O10 1.263(3) . ?
C13 O9 1.264(3) . ?
C13 C14 1.516(3) . ?
C14 C15 1.522(4) . ?
C14 H14A 0.9900 . ?
C14 H14B 0.9900 . ?
C15 N5 1.501(3) . ?
C15 H15A 0.9900 . ?
C15 H15B 0.9900 . ?
C16 O12 1.256(3) . ?
C16 O11 1.267(3) . ?
C16 C17 1.502(3) . ?
C17 C18 1.516(3) . ?
C17 H17A 0.9900 . ?
C17 H17B 0.9900 . ?
C18 N6 1.497(3) . ?
C18 H18A 0.9900 . ?
C18 H18B 0.9900 . ?
O1W H1WA 0.89(2) . ?
O1W H1WB 0.89(2) . ?
O2W H2WA 0.93(2) . ?
O2W H2WB 0.90(2) . ?
O3W H3WA 0.89(2) . ?
O3W H3WB 0.92(2) . ?
O4W H4WA 0.88(2) . ?
O4W H4WB 0.89(2) . ?
O5W H5WA 0.92(2) . ?
O5W H5WB 0.94(2) . ?
N1 H01A 0.9100 . ?
N1 H01B 0.9100 . ?
N1 H01C 0.9100 . ?
N2 H02A 0.9100 . ?
N2 H02B 0.9100 . ?
N2 H02C 0.9100 . ?
N3 H03A 0.9100 . ?
N3 H03B 0.9100 . ?
N3 H03C 0.9100 . ?
N4 H04A 0.9100 . ?
N4 H04B 0.9100 . ?
N4 H04C 0.9100 . ?
N5 H05A 0.9100 . ?
N5 H05B 0.9100 . ?
N5 H05C 0.9100 . ?
N6 H06A 0.9100 . ?
N6 H06B 0.9100 . ?
N6 H06C 0.9100 . ?
